data_7003158
loop_
_publ_author_name
'Nesterova, Oksana V.'
'Petrusenko, Svitlana R.'
'Kokozay, Vladimir N.'
'Skelton, Brian W.'
'Jezierska, Julia'
'Linert, Wolfgang'
'Ozarowski, Andrew'

_publ_section_title
;
 Structural, magnetic, high-frequency and high-field EPR investigation
 of double-stranded heterometallic
 [{Ni(en)2}2(&#x00B5;-NCS)4Cd(NCS)2]n&#x00B7;nCH3CN polymer
 self-assembled from cadmium oxide, nickel thiocyanate and
 ethylenediamine
;
_journal_issue 11
_journal_name_full 'Dalton Transactions'
_journal_page_first 1431
_journal_page_last 1436
_journal_paper_doi 10.1039/b713252b
_journal_year 2008
_chemical_formula_moiety 'C14 H32 Cd1 N14 Ni2 S6, C2 H3 N'
_chemical_formula_sum 'C16 H35 Cd N15 Ni2 S6'
_chemical_formula_weight 859.81
_space_group_IT_number 14
_symmetry_cell_setting monoclinic
_symmetry_space_group_name_Hall '-P 2yn'
_symmetry_space_group_name_H-M 'P 1 21/n 1'
_cell_angle_alpha 90.00000
_cell_angle_beta 91.873(3)
_cell_angle_gamma 90.00000
_cell_formula_units_Z 4
_cell_length_a 13.458(2)
_cell_length_b 16.955(3)
_cell_length_c 14.681(3)
_cell_measurement_reflns_used 5052
_cell_measurement_temperature 150(2)
_cell_measurement_theta_max 27.83
_cell_measurement_theta_min 2.35
_cell_volume 3348.1(10)
_computing_cell_refinement 'Siemens SAINT (Siemens, 1995)'
_computing_data_collection 'Siemens SMART (Siemens, 1995)'
_computing_data_reduction 'Siemens SAINT'
_computing_molecular_graphics xtal
_computing_publication_material 'xtal BONDLA CIFIO'
_computing_structure_refinement 'xtal CRYLSQ'
_computing_structure_solution xtal
_diffrn_ambient_temperature 150(2)
_diffrn_measured_fraction_theta_full 1.0
_diffrn_measured_fraction_theta_max 1.0
_diffrn_measurement_device_type
;
Bruker SMART CCD diffractometer
;
_diffrn_measurement_method '\w scans'
_diffrn_radiation_detector 'CCD area detector'
_diffrn_radiation_monochromator graphite
_diffrn_radiation_source 'sealed tube'
_diffrn_radiation_type 'Mo K\a'
_diffrn_radiation_wavelength .71073
_diffrn_reflns_av_R_equivalents .041
_diffrn_reflns_av_sigmaI/netI .059
_diffrn_reflns_limit_h_max 17
_diffrn_reflns_limit_h_min -17
_diffrn_reflns_limit_k_max 22
_diffrn_reflns_limit_k_min -22
_diffrn_reflns_limit_l_max 19
_diffrn_reflns_limit_l_min -19
_diffrn_reflns_number 30952
_diffrn_reflns_theta_full 28.5
_diffrn_reflns_theta_max 28.5
_diffrn_reflns_theta_min 1.84
_diffrn_standards_decay_% 0
_diffrn_standards_number 0
_exptl_absorpt_coefficient_mu 2.152
_exptl_absorpt_correction_T_max 1
_exptl_absorpt_correction_T_min .74
_exptl_absorpt_correction_type multi-scan
_exptl_absorpt_process_details
;
SADABS; Sheldrick, 1996
;
_exptl_crystal_colour mauve
_exptl_crystal_density_diffrn 1.706
_exptl_crystal_density_method 'not measured'
_exptl_crystal_description prism
_exptl_crystal_F_000 1744
_exptl_crystal_size_max .43
_exptl_crystal_size_mid .38
_exptl_crystal_size_min .21
_refine_diff_density_max 2.733
_refine_diff_density_min -1.009
_refine_ls_extinction_method none
_refine_ls_goodness_of_fit_all 1.198
_refine_ls_goodness_of_fit_ref 1.198
_refine_ls_hydrogen_treatment noref
_refine_ls_matrix_type full
_refine_ls_number_constraints 0
_refine_ls_number_parameters 378
_refine_ls_number_reflns 8289
_refine_ls_number_restraints 0
_refine_ls_R_factor_all .068
_refine_ls_R_factor_gt .051
_refine_ls_shift/su_max .008
_refine_ls_shift/su_mean .001
_refine_ls_structure_factor_coef Fsqd
_refine_ls_weighting_scheme calc
_refine_ls_wR_factor_all .122
_refine_ls_wR_factor_ref .122
_reflns_d_resolution_high .732
_reflns_d_resolution_low 11.071
_reflns_Friedel_coverage 0
_reflns_limit_h_max 17
_reflns_limit_h_min 0
_reflns_limit_k_max 22
_reflns_limit_k_min 0
_reflns_limit_l_max 19
_reflns_limit_l_min -19
_reflns_number_gt 8289
_reflns_number_total 8289
_reflns_threshold_expression 'I > 2.00 sig(I)'
_cod_data_source_file b713252b.txt
_cod_data_source_block po272
_cod_original_sg_symbol_Hall -p_2yn
_cod_original_sg_symbol_H-M P_1_21/n_1
_cod_original_formula_sum 'C16 H35 Cd1 N15 Ni2 S6'
_cod_database_code 7003158

loop_
_symmetry_equiv_pos_as_xyz
+x,+y,+z
1/2-x,1/2+y,1/2-z
-x,-y,-z
1/2+x,1/2-y,1/2+z

loop_
_atom_site_label
_atom_site_fract_x
_atom_site_fract_y
_atom_site_fract_z
_atom_site_U_iso_or_equiv
_atom_site_adp_type
_atom_site_calc_flag
_atom_site_calc_attached_atom
_atom_site_occupancy
_atom_site_disorder_assembly
_atom_site_disorder_group
Cd1 .50879(3) .20794(2) .28180(2) .02068(17) Uani ? ? 1.00000 ? ?
Ni1 .25473(5) .01267(4) .49249(4) .0195(3) Uani ? ? 1.00000 ? ?
Ni2 .30151(5) -.02478(4) .00641(4) .0197(3) Uani ? ? 1.00000 ? ?
S1 .71320(9) .20356(8) .28707(9) .0234(6) Uani ? ? 1.00000 ? ?
C1 .7249(4) .1328(3) .3647(3) .022(2) Uani ? ? 1.00000 ? ?
N1 .7320(3) .0827(3) .4179(3) .025(2) Uani ? ? 1.00000 ? ?
S2 .30787(10) .20887(10) .26039(11) .0354(7) Uani ? ? 1.00000 ? ?
C2 .2767(4) .1500(3) .3448(3) .021(2) Uani ? ? 1.00000 ? ?
N2 .2524(3) .1095(3) .4022(3) .029(2) Uani ? ? 1.00000 ? ?
S3 .52548(10) .04874(7) .25885(9) .0244(6) Uani ? ? 1.00000 ? ?
C3 .4400(4) .0279(3) .1785(3) .023(2) Uani ? ? 1.00000 ? ?
N3 .3826(3) .0116(3) .1216(3) .028(2) Uani ? ? 1.00000 ? ?
S4 .51677(11) .24913(8) .10227(9) .0266(6) Uani ? ? 1.00000 ? ?
C4 .5610(4) .1689(3) .0541(3) .023(2) Uani ? ? 1.00000 ? ?
N4 .5929(3) .1139(3) .0186(3) .027(2) Uani ? ? 1.00000 ? ?
S5 .57433(14) .24393(11) .60245(11) .0426(9) Uani ? ? 1.00000 ? ?
C5 .5334(4) .2112(3) .5034(4) .028(3) Uani ? ? 1.00000 ? ?
N5 .5054(3) .1860(3) .4355(3) .030(2) Uani ? ? 1.00000 ? ?
S6 .48516(12) .50465(9) .31677(12) .0369(8) Uani ? ? 1.00000 ? ?
C6 .5024(4) .4092(3) .3076(4) .027(3) Uani ? ? 1.00000 ? ?
N6 .5131(4) .3422(3) .3006(3) .032(2) Uani ? ? 1.00000 ? ?
N11 .1591(3) .0652(3) .5848(3) .023(2) Uani ? ? 1.00000 ? ?
C11 .2216(5) .0934(4) .6625(4) .032(3) Uani ? ? 1.00000 ? ?
C12 .3137(5) .1316(4) .6271(4) .037(3) Uani ? ? 1.00000 ? ?
N12 .3645(3) .0746(3) .5687(3) .028(2) Uani ? ? 1.00000 ? ?
N21 .3483(3) -.0435(3) .4019(3) .032(2) Uani ? ? 1.00000 ? ?
C21 .2844(5) -.0741(4) .3241(4) .034(3) Uani ? ? 1.00000 ? ?
C22 .1926(4) -.1085(3) .3630(4) .028(3) Uani ? ? 1.00000 ? ?
N22 .1443(3) -.0467(3) .4160(3) .025(2) Uani ? ? 1.00000 ? ?
N31 .3774(3) .0574(3) -.0718(3) .028(2) Uani ? ? 1.00000 ? ?
C31 .3315(7) .1359(6) -.0567(10) .036(5) Uani ? ? .688(13) ? ?
C31' .312(2) .1284(15) -.0916(16) .032(6) Uiso ? ? .312(13) ? ?
C32 .2196(7) .1259(6) -.0517(7) .038(5) Uani ? ? .688(13) ? ?
C32' .2626(14) .1454(10) -.0054(12) .026(4) Uiso ? ? .312(13) ? ?
N32 .2023(4) .0707(3) .0212(4) .034(3) Uani ? ? 1.00000 ? ?
N41 .2201(3) -.0725(3) -.1066(3) .030(2) Uani ? ? 1.00000 ? ?
C41 .1777(8) -.1460(5) -.0780(6) .031(4) Uani ? ? .688(13) ? ?
C41' .145(2) -.1290(18) -.052(2) .054(7) Uiso ? ? .312(13) ? ?
C42 .1331(7) -.1326(5) .0157(6) .031(4) Uani ? ? .688(13) ? ?
C42' .185(2) -.169(2) .027(2) .062(8) Uiso ? ? .312(13) ? ?
N42 .2156(4) -.1035(3) .0807(3) .033(3) Uani ? ? 1.00000 ? ?
N10 .4855(4) .4083(3) .9193(4) .040(3) Uani ? ? 1.00000 ? ?
C10 .5018(4) .3531(4) .8795(4) .032(3) Uani ? ? 1.00000 ? ?
C20 .5238(5) .2821(5) .8296(5) .052(4) Uani ? ? 1.00000 ? ?
H11aN .11380 .02823 .60538 .02800 Uiso ? ? 1.00000 ? ?
H11bN .12440 .10612 .55790 .02800 Uiso ? ? 1.00000 ? ?
H11a .24115 .05092 .70053 .04400 Uiso ? ? 1.00000 ? ?
H11b .18639 .13142 .69640 .04400 Uiso ? ? 1.00000 ? ?
H12a .35615 .14633 .67784 .05000 Uiso ? ? 1.00000 ? ?
H12b .29521 .17784 .59401 .05000 Uiso ? ? 1.00000 ? ?
H12aN .40500 .10182 .52950 .03500 Uiso ? ? 1.00000 ? ?
H12bN .40216 .04059 .60333 .03500 Uiso ? ? 1.00000 ? ?
H21aN .38128 -.08466 .43148 .04200 Uiso ? ? 1.00000 ? ?
H21bN .39504 -.00811 .38192 .04200 Uiso ? ? 1.00000 ? ?
H21a .31985 -.11296 .29159 .04300 Uiso ? ? 1.00000 ? ?
H21b .26744 -.03163 .28382 .04300 Uiso ? ? 1.00000 ? ?
H22a .21023 -.15185 .40209 .03300 Uiso ? ? 1.00000 ? ?
H22b .14876 -.12640 .31580 .03300 Uiso ? ? 1.00000 ? ?
H22aN .11219 -.01204 .37744 .03300 Uiso ? ? 1.00000 ? ?
H22bN .09981 -.06898 .45465 .03300 Uiso ? ? 1.00000 ? ?
H31aN .37206 .04471 -.13296 .03800 Uiso ? ? .688(13) ? ?
H31bN .44366 .05945 -.05415 .03800 Uiso ? ? .688(13) ? ?
H31a .34485 .16990 -.10621 .04900 Uiso ? ? .688(13) ? ?
H31b .35703 .15775 -.00171 .04900 Uiso ? ? .688(13) ? ?
H32a .19321 .10656 -.10706 .05900 Uiso ? ? .688(13) ? ?
H32b .19067 .17542 -.03760 .05900 Uiso ? ? .688(13) ? ?
H32aN .21314 .09444 .07689 .04400 Uiso ? ? .688(13) ? ?
H32bN .13750 .05299 .01649 .04400 Uiso ? ? .688(13) ? ?
H31'aN .39594 .03422 -.12547 .03800 Uiso ? ? .312(13) ? ?
H31'bN .43352 .07437 -.03986 .03800 Uiso ? ? .312(13) ? ?
H31'a .26815 .11494 -.14164 .03900 Uiso ? ? .312(13) ? ?
H31'b .35572 .17003 -.11294 .03900 Uiso ? ? .312(13) ? ?
H32'a .22396 .18936 -.00893 .03800 Uiso ? ? .312(13) ? ?
H32'b .31469 .15330 .04400 .03800 Uiso ? ? .312(13) ? ?
H32'aN .18072 .07372 .07991 .04400 Uiso ? ? .312(13) ? ?
H32'bN .14806 .06589 -.01851 .04400 Uiso ? ? .312(13) ? ?
H41aN .26242 -.08253 -.15353 .03700 Uiso ? ? .688(13) ? ?
H41bN .17168 -.03792 -.12615 .03700 Uiso ? ? .688(13) ? ?
H41a .22447 -.18619 -.07392 .04500 Uiso ? ? .688(13) ? ?
H41b .12350 -.16057 -.11858 .04500 Uiso ? ? .688(13) ? ?
H42a .10886 -.18137 .03869 .04800 Uiso ? ? .688(13) ? ?
H42b .08233 -.09505 .01266 .04800 Uiso ? ? .688(13) ? ?
H42aN .18839 -.07836 .12952 .04100 Uiso ? ? .688(13) ? ?
H42bN .25389 -.14527 .10148 .04100 Uiso ? ? .688(13) ? ?
H41'aN .25867 -.10477 -.14190 .03700 Uiso ? ? .312(13) ? ?
H41'bN .19080 -.03441 -.14277 .03700 Uiso ? ? .312(13) ? ?
H41'a .10476 -.15935 -.08660 .05600 Uiso ? ? .312(13) ? ?
H41'b .09198 -.08728 -.02294 .05600 Uiso ? ? .312(13) ? ?
H42'a .14302 -.20161 .06110 .07300 Uiso ? ? .312(13) ? ?
H42'b .24327 -.19848 .01196 .07300 Uiso ? ? .312(13) ? ?
H42'aN .15901 -.07816 .09875 .04100 Uiso ? ? .312(13) ? ?
H42'bN .25186 -.12007 .13140 .04100 Uiso ? ? .312(13) ? ?
H20a .51405 .23685 .86902 .07800 Uiso ? ? 1.00000 ? ?
H20b .48003 .27669 .77813 .07800 Uiso ? ? 1.00000 ? ?
H20c .59161 .28138 .81206 .07800 Uiso ? ? 1.00000 ? ?

loop_
_atom_site_aniso_label
_atom_site_aniso_U_11
_atom_site_aniso_U_22
_atom_site_aniso_U_33
_atom_site_aniso_U_12
_atom_site_aniso_U_13
_atom_site_aniso_U_23
Cd1 .02330(18) .02034(17) .01840(17) .00080(13) .00052(12) .00017(13)
Ni1 .0182(3) .0198(3) .0206(3) -.0006(2) -.0001(2) .0033(2)
Ni2 .0188(3) .0213(3) .0192(3) -.0010(2) .0015(2) -.0020(2)
S1 .0242(6) .0217(6) .0244(6) -.0017(5) -.0002(5) .0044(5)
C1 .019(2) .019(2) .026(2) -.0023(18) -.0002(18) -.005(2)
N1 .018(2) .028(2) .030(2) .0020(17) .0014(16) .0053(19)
S2 .0248(7) .0424(8) .0390(8) -.0002(6) -.0005(6) .0239(7)
C2 .018(2) .021(2) .026(2) .0004(18) -.0009(18) .0036(19)
N2 .022(2) .036(3) .029(2) -.0012(19) -.0033(17) .007(2)
S3 .0300(7) .0210(6) .0218(6) -.0036(5) -.0051(5) .0002(5)
C3 .030(3) .021(2) .019(2) -.000(2) -.0007(19) .0001(18)
N3 .032(2) .028(2) .024(2) -.0025(19) -.0018(18) -.0011(18)
S4 .0383(7) .0206(6) .0210(6) .0063(5) .0033(5) .0026(5)
C4 .018(2) .030(3) .019(2) -.003(2) -.0025(17) .006(2)
N4 .026(2) .028(2) .029(2) .0007(18) .0043(18) .0015(19)
S5 .0525(10) .0451(9) .0296(7) .0042(7) -.0090(7) -.0065(7)
C5 .032(3) .030(3) .023(3) -.000(2) .006(2) -.002(2)
N5 .030(2) .034(3) .026(2) .003(2) .0050(18) .001(2)
S6 .0355(8) .0235(7) .0518(9) -.0006(6) .0032(7) -.0021(6)
C6 .023(3) .032(3) .025(2) -.001(2) .002(2) -.002(2)
N6 .035(3) .028(2) .033(3) .001(2) .002(2) -.008(2)
N11 .025(2) .019(2) .027(2) .0008(16) .0012(17) .0033(17)
C11 .039(3) .030(3) .028(3) .002(2) -.004(2) -.006(2)
C12 .040(3) .032(3) .039(3) -.009(3) -.004(3) .002(3)
N12 .024(2) .028(2) .031(2) -.0037(18) -.0031(18) .0038(19)
N21 .027(2) .034(3) .034(3) .001(2) .007(2) .001(2)
C21 .038(3) .040(3) .023(3) .002(3) .004(2) .000(2)
C22 .031(3) .027(3) .027(3) .002(2) -.004(2) -.006(2)
N22 .029(2) .025(2) .023(2) -.0001(17) -.0013(17) .0023(17)
N31 .026(2) .031(2) .027(2) -.0004(18) .0006(17) .0019(19)
C31 .020(4) .025(4) .063(8) -.002(3) -.006(5) .011(5)
C32 .033(5) .033(5) .050(6) .010(4) .003(4) .015(4)
N32 .028(2) .033(3) .042(3) .002(2) .010(2) -.001(2)
N41 .029(2) .032(2) .028(2) -.000(2) -.0042(18) -.006(2)
C41 .039(5) .032(4) .021(4) -.007(4) .004(4) -.012(3)
C42 .031(5) .038(5) .025(4) -.013(4) .010(3) -.009(3)
N42 .035(3) .034(3) .031(2) -.009(2) .008(2) -.004(2)
N10 .036(3) .040(3) .046(3) .004(2) .005(2) .003(3)
C10 .025(3) .046(4) .025(3) -.002(2) .001(2) .005(2)
C20 .040(4) .064(5) .054(4) -.011(3) .014(3) -.022(4)

loop_
_atom_type_symbol
_atom_type_description
_atom_type_oxidation_number
_atom_type_number_in_cell
_atom_type_scat_dispersion_real
_atom_type_scat_dispersion_imag
_atom_type_scat_source
C ? 0 64 .002 .002 'IT Vol C. Table 6.1.1.4 Table 6.1.1.5'
H ? 0 140 0 0 'IT Vol C. Table 6.1.1.4 Table 6.1.1.5'
Cd ? 0 4 -1.005 1.202 'IT Vol C. Table 6.1.1.4 Table 6.1.1.5'
N ? 0 60 .004 .003 'IT Vol C. Table 6.1.1.4 Table 6.1.1.5'
Ni ? 0 8 .285 1.113 'IT Vol C. Table 6.1.1.4 Table 6.1.1.5'
S ? 0 24 .11 .124 'IT Vol C. Table 6.1.1.4 Table 6.1.1.5'

loop_
_diffrn_attenuator_code
_diffrn_attenuator_scale
? ?

loop_
_geom_angle_atom_site_label_1
_geom_angle_atom_site_label_2
_geom_angle_atom_site_label_3
_geom_angle_site_symmetry_1
_geom_angle_site_symmetry_2
_geom_angle_site_symmetry_3
_geom_angle
_geom_angle_publ_flag
S1 Cd1 S2 . . . 174.82(4) ?
S1 Cd1 S3 . . . 83.72(4) ?
S1 Cd1 S4 . . . 87.89(4) ?
S1 Cd1 N5 . . . 91.16(12) ?
S1 Cd1 N6 . . . 90.11(13) ?
S2 Cd1 S3 . . . 94.43(5) ?
S2 Cd1 S4 . . . 87.55(5) ?
S2 Cd1 N5 . . . 93.62(12) ?
S2 Cd1 N6 . . . 91.69(13) ?
S3 Cd1 S4 . . . 97.34(4) ?
S3 Cd1 N5 . . . 88.03(13) ?
S3 Cd1 N6 . . . 173.82(13) ?
S4 Cd1 N5 . . . 174.41(13) ?
S4 Cd1 N6 . . . 82.00(13) ?
N5 Cd1 N6 . . . 92.49(18) ?
N2 Ni1 N11 . . . 94.50(18) ?
N2 Ni1 N12 . . . 86.64(18) ?
N2 Ni1 N21 . . . 87.3(2) ?
N2 Ni1 N22 . . . 92.42(18) ?
N2 Ni1 N1 . . '3 656' 175.94(17) ?
N11 Ni1 N12 . . . 83.07(17) ?
N11 Ni1 N21 . . . 178.03(18) ?
N11 Ni1 N22 . . . 96.39(17) ?
N11 Ni1 N1 . . '3 656' 87.91(17) ?
N12 Ni1 N21 . . . 97.94(18) ?
N12 Ni1 N22 . . . 178.87(18) ?
N12 Ni1 N1 . . '3 656' 90.42(18) ?
N21 Ni1 N22 . . . 82.63(18) ?
N21 Ni1 N1 . . '3 656' 90.39(19) ?
N22 Ni1 N1 . . '3 656' 90.55(17) ?
N3 Ni2 N31 . . . 89.81(18) ?
N3 Ni2 N32 . . . 90.4(2) ?
N3 Ni2 N41 . . . 174.8(2) ?
N3 Ni2 N42 . . . 92.84(19) ?
N3 Ni2 N4 . . '3 655' 90.87(18) ?
N31 Ni2 N32 . . . 82.4(2) ?
N31 Ni2 N41 . . . 94.20(18) ?
N31 Ni2 N42 . . . 175.68(19) ?
N31 Ni2 N4 . . '3 655' 92.19(18) ?
N32 Ni2 N41 . . . 93.5(2) ?
N32 Ni2 N42 . . . 94.2(2) ?
N32 Ni2 N4 . . '3 655' 174.4(2) ?
N41 Ni2 N42 . . . 83.36(19) ?
N41 Ni2 N4 . . '3 655' 85.65(18) ?
N42 Ni2 N4 . . '3 655' 91.2(2) ?
Cd1 S1 C1 . . . 96.39(18) ?
S1 C1 N1 . . . 178.9(5) ?
C1 N1 Ni1 . . '3 656' 176.5(4) ?
Cd1 S2 C2 . . . 100.69(18) ?
S2 C2 N2 . . . 178.0(5) ?
Ni1 N2 C2 . . . 158.7(4) ?
Cd1 S3 C3 . . . 103.89(18) ?
S3 C3 N3 . . . 177.8(5) ?
Ni2 N3 C3 . . . 169.6(4) ?
Cd1 S4 C4 . . . 103.23(18) ?
S4 C4 N4 . . . 178.3(5) ?
C4 N4 Ni2 . . '3 655' 156.2(4) ?
S5 C5 N5 . . . 177.8(5) ?
Cd1 N5 C5 . . . 141.8(5) ?
S6 C6 N6 . . . 179.0(5) ?
Cd1 N6 C6 . . . 171.2(5) ?
Ni1 N11 C11 . . . 107.0(3) ?
Ni1 N11 H11aN . . . 110.2 ?
Ni1 N11 H11bN . . . 110.9 ?
C11 N11 H11aN . . . 109.3 ?
C11 N11 H11bN . . . 110.9 ?
H11aN N11 H11bN . . . 108.5 ?
N11 C11 C12 . . . 109.1(5) ?
N11 C11 H11a . . . 110.5 ?
N11 C11 H11b . . . 110.1 ?
C12 C11 H11a . . . 108.4 ?
C12 C11 H11b . . . 108.6 ?
H11a C11 H11b . . . 110.1 ?
C11 C12 N12 . . . 108.7(5) ?
C11 C12 H12a . . . 108.7 ?
C11 C12 H12b . . . 109.0 ?
N12 C12 H12a . . . 110.3 ?
N12 C12 H12b . . . 111.2 ?
H12a C12 H12b . . . 108.9 ?
Ni1 N12 C12 . . . 107.8(3) ?
Ni1 N12 H12aN . . . 109.6 ?
Ni1 N12 H12bN . . . 110.5 ?
C12 N12 H12aN . . . 109.0 ?
C12 N12 H12bN . . . 110.5 ?
H12aN N12 H12bN . . . 109.5 ?
Ni1 N21 C21 . . . 107.4(3) ?
Ni1 N21 H21aN . . . 109.5 ?
Ni1 N21 H21bN . . . 109.6 ?
C21 N21 H21aN . . . 110.5 ?
C21 N21 H21bN . . . 111.2 ?
H21aN N21 H21bN . . . 108.5 ?
N21 C21 C22 . . . 107.7(4) ?
N21 C21 H21a . . . 109.7 ?
N21 C21 H21b . . . 109.3 ?
C22 C21 H21a . . . 110.8 ?
C22 C21 H21b . . . 110.3 ?
H21a C21 H21b . . . 109.0 ?
C21 C22 N22 . . . 108.0(5) ?
C21 C22 H22a . . . 109.7 ?
C21 C22 H22b . . . 110.4 ?
N22 C22 H22a . . . 109.5 ?
N22 C22 H22b . . . 109.9 ?
H22a C22 H22b . . . 109.3 ?
Ni1 N22 C22 . . . 108.0(3) ?
Ni1 N22 H22aN . . . 109.6 ?
Ni1 N22 H22bN . . . 109.4 ?
C22 N22 H22aN . . . 109.8 ?
C22 N22 H22bN . . . 110.1 ?
H22aN N22 H22bN . . . 110.0 ?
Ni2 N31 C31 . . . 107.6(5) ?
Ni2 N31 C31' . . . 110.2(10) ?
Ni2 N31 H31aN . . . 110.7 ?
Ni2 N31 H31bN . . . 110.8 ?
Ni2 N31 H31'aN . . . 109.6 ?
Ni2 N31 H31'bN . . . 109.5 ?
C31 N31 H31aN . . . 109.6 ?
C31 N31 H31bN . . . 109.1 ?
C31' N31 H31'aN . . . 110.4 ?
C31' N31 H31'bN . . . 108.1 ?
H31aN N31 H31bN . . . 109.0 ?
H31'aN N31 H31'bN . . . 109.1 ?
N31 C31 C32 . . . 108.9(7) ?
N31 C31 H31a . . . 109.8 ?
N31 C31 H31b . . . 109.7 ?
C32 C31 H31a . . . 108.6 ?
C32 C31 H31b . . . 109.7 ?
H31a C31 H31b . . . 110.2 ?
N31 C31' C32' . . . 105.5 ?
N31 C31' H31'a . . . 107 ?
N31 C31' H31'b . . . 107 ?
C32' C31' H31'a . . . 115 ?
C32' C31' H31'b . . . 115 ?
H31'a C31' H31'b . . . 107 ?
C31 C32 N32 . . . 107.0(8) ?
C31 C32 H32a . . . 110.2 ?
C31 C32 H32b . . . 108.9 ?
N32 C32 H32a . . . 110.5 ?
N32 C32 H32b . . . 109.4 ?
H32a C32 H32b . . . 110.6 ?
C31' C32' H32'a . . . 112.6 ?
C31' C32' H32'b . . . 108.7 ?
N32 C32' H32'a . . . 112.3 ?
N32 C32' H32'b . . . 106.6 ?
H32'a C32' H32'b . . . 108.5 ?
Ni2 N32 C32 . . . 107.6(5) ?
Ni2 N32 C32' . . . 105.1(7) ?
Ni2 N32 H32aN . . . 110.1 ?
Ni2 N32 H32bN . . . 110.0 ?
Ni2 N32 H32'aN . . . 111.0 ?
Ni2 N32 H32'bN . . . 110.9 ?
C32 N32 H32aN . . . 110.5 ?
C32 N32 H32bN . . . 109.2 ?
C32' N32 H32'aN . . . 111.8 ?
C32' N32 H32'bN . . . 108.7 ?
H32aN N32 H32bN . . . 109.4 ?
H32'aN N32 H32'bN . . . 109.3 ?
Ni2 N41 C41 . . . 107.6(4) ?
Ni2 N41 C41' . . . 98.8(12) ?
Ni2 N41 H41aN . . . 109.8 ?
Ni2 N41 H41bN . . . 110.2 ?
Ni2 N41 H41'aN . . . 112.3 ?
Ni2 N41 H41'bN . . . 112.7 ?
C41 N41 H41aN . . . 108.5 ?
C41 N41 H41bN . . . 111.1 ?
C41' N41 H41'aN . . . 107.3 ?
C41' N41 H41'bN . . . 115.9 ?
H41aN N41 H41bN . . . 109.5 ?
H41'aN N41 H41'bN . . . 109.4 ?
N41 C41 C42 . . . 107.7(7) ?
N41 C41 H41a . . . 112.4 ?
N41 C41 H41b . . . 110.0 ?
C42 C41 H41a . . . 109.6 ?
C42 C41 H41b . . . 106.4 ?
H41a C41 H41b . . . 110.6 ?
N41 C41' C42' . . . 117(2) ?
N41 C41' H41'a . . . 116 ?
N41 C41' H41'b . . . 104 ?
C42' C41' H41'a . . . 113 ?
C42' C41' H41'b . . . 103 ?
H41'a C41' H41'b . . . 102 ?
C41 C42 N42 . . . 108.1(7) ?
C41 C42 H42a . . . 109.7 ?
C41 C42 H42b . . . 111.4 ?
N42 C42 H42a . . . 108.1 ?
N42 C42 H42b . . . 109.1 ?
H42a C42 H42b . . . 110.4 ?
C41' C42' H42'a . . . 120 ?
C41' C42' H42'b . . . 111 ?
H42'a C42' H42'b . . . 108 ?
Ni2 N42 C42 . . . 106.5(4) ?
Ni2 N42 C42' . . . 111.2(13) ?
Ni2 N42 H42aN . . . 110.5 ?
Ni2 N42 H42bN . . . 110.5 ?
Ni2 N42 H42'aN . . . 109.2 ?
Ni2 N42 H42'bN . . . 109.2 ?
C42 N42 H42aN . . . 109.8 ?
C42 N42 H42bN . . . 110.3 ?
C42' N42 H42'aN . . . 107.1 ?
C42' N42 H42'bN . . . 110.8 ?
H42aN N42 H42bN . . . 109.2 ?
H42'aN N42 H42'bN . . . 109.3 ?
N10 C10 C20 . . . 179.1(6) ?
C10 C20 H20a . . . 108.8 ?
C10 C20 H20b . . . 110.7 ?
C10 C20 H20c . . . 111.1 ?
H20a C20 H20b . . . 107.9 ?
H20a C20 H20c . . . 107.4 ?
H20b C20 H20c . . . 110.9 ?

loop_
_geom_bond_atom_site_label_1
_geom_bond_atom_site_label_2
_geom_bond_site_symmetry_1
_geom_bond_site_symmetry_2
_geom_bond_distance
_geom_bond_publ_flag
Cd1 S1 . . 2.7505(14) ?
Cd1 S2 . . 2.7120(15) ?
Cd1 S3 . . 2.7304(14) ?
Cd1 S4 . . 2.7322(14) ?
Cd1 N5 . . 2.289(5) ?
Cd1 N6 . . 2.293(5) ?
Ni1 N2 . . 2.110(5) ?
Ni1 N11 . . 2.098(4) ?
Ni1 N12 . . 2.104(5) ?
Ni1 N21 . . 2.091(5) ?
Ni1 N22 . . 2.092(4) ?
Ni1 N1 . '3 656' 2.089(5) ?
Ni2 N3 . . 2.077(5) ?
Ni2 N31 . . 2.093(5) ?
Ni2 N32 . . 2.114(5) ?
Ni2 N41 . . 2.119(5) ?
Ni2 N42 . . 2.095(5) ?
Ni2 N4 . '3 655' 2.114(5) ?
S1 C1 . . 1.658(5) ?
C1 N1 . . 1.155(7) ?
S2 C2 . . 1.655(5) ?
C2 N2 . . 1.144(7) ?
S3 C3 . . 1.658(5) ?
C3 N3 . . 1.153(7) ?
S4 C4 . . 1.653(5) ?
C4 N4 . . 1.158(7) ?
S5 C5 . . 1.635(6) ?
C5 N5 . . 1.137(7) ?
S6 C6 . . 1.642(6) ?
C6 N6 . . 1.150(8) ?
N11 C11 . . 1.474(7) ?
N11 H11aN . . .932 ?
N11 H11bN . . .918 ?
C11 C12 . . 1.507(9) ?
C11 H11a . . .944 ?
C11 H11b . . .949 ?
C12 N12 . . 1.476(8) ?
C12 H12a . . .956 ?
C12 H12b . . .951 ?
N12 H12aN . . .928 ?
N12 H12bN . . .911 ?
N21 C21 . . 1.500(8) ?
N21 H21aN . . .926 ?
N21 H21bN . . .924 ?
C21 C22 . . 1.496(8) ?
C21 H21a . . .951 ?
C21 H21b . . .955 ?
C22 N22 . . 1.470(7) ?
C22 H22a . . .957 ?
C22 H22b . . .945 ?
N22 H22aN . . .915 ?
N22 H22bN . . .918 ?
N31 C31 . . 1.487(11) ?
N31 C31' . . 1.51(3) ?
N31 H31aN . . .923 ?
N31 H31bN . . .922 ?
N31 H31'aN . . .922 ?
N31 H31'bN . . .922 ?
C31 C31' . . .58(3) ?
C31 C32 . . 1.519(13) ?
C31 H31a . . .949 ?
C31 H31b . . .943 ?
C31' C32' . . 1.48(3) ?
C31' H31'a . . .96 ?
C31' H31'b . . .98 ?
C32 N32 . . 1.446(11) ?
C32 H32a . . .935 ?
C32 H32b . . .952 ?
C32' N32 . . 1.561(19) ?
C32' H32'a . . .909 ?
C32' H32'b . . 1.001 ?
N32 H32aN . . .919 ?
N32 H32bN . . .922 ?
N32 H32'aN . . .920 ?
N32 H32'bN . . .923 ?
N41 C41 . . 1.439(11) ?
N41 C41' . . 1.63(3) ?
N41 H41aN . . .923 ?
N41 H41bN . . .916 ?
N41 H41'aN . . .924 ?
N41 H41'bN . . .917 ?
C41 C42 . . 1.536(12) ?
C41 H41a . . .928 ?
C41 H41b . . .959 ?
C41' C42' . . 1.42(4) ?
C41' H41'a . . .89 ?
C41' H41'b . . 1.10 ?
C42 N42 . . 1.521(10) ?
C42 H42a . . .955 ?
C42 H42b . . .934 ?
C42' N42 . . 1.41(3) ?
C42' H42'a . . .95 ?
C42' H42'b . . .97 ?
N42 H42aN . . .920 ?
N42 H42bN . . .922 ?
N42 H42'aN . . .921 ?
N42 H42'bN . . .921 ?
N10 C10 . . 1.128(9) ?
C10 C20 . . 1.446(10) ?
C20 H20a . . .972 ?
C20 H20b . . .947 ?
C20 H20c . . .957 ?
